data_7040454
loop_
_publ_author_name
'Zhang, Guangchao'
'Deng, Baojia'
'Wang, Shaowu'
'Wei, Yun'
'Zhou, Shuangliu'
'Zhu, Xiancui'
'Huang, Zeming'
'Mu, Xiaolong'

_publ_section_title
;
 Di and trinuclear rare-earth metal complexes supported by 3-amido
 appended indolyl ligands: synthesis, characterization and catalytic
 activity towards isoprene 1,4-cis polymerization.
;
_journal_issue 39
_journal_name_full 'Dalton transactions (Cambridge, England : 2003)'
_journal_page_first 15445
_journal_paper_doi 10.1039/c6dt02922a
_journal_volume 45
_journal_year 2016
_chemical_formula_sum 'C80 H110 Er2 N8 O'
_chemical_formula_weight 1534.28
_chemical_name_systematic
; 
 ? 
;
_space_group_IT_number 2
_symmetry_cell_setting triclinic
_symmetry_space_group_name_Hall '-P 1'
_symmetry_space_group_name_H-M 'P -1'
_atom_sites_solution_hydrogens geom
_atom_sites_solution_primary direct
_atom_sites_solution_secondary difmap
_audit_creation_method SHELXL-97
_audit_update_record
;
2016-06-24 deposited with the CCDC.
2016-08-23 downloaded from the CCDC.
;
_cell_angle_alpha 104.891(2)
_cell_angle_beta 98.886(2)
_cell_angle_gamma 93.187(2)
_cell_formula_units_Z 2
_cell_length_a 12.0912(4)
_cell_length_b 14.9505(6)
_cell_length_c 24.4254(10)
_cell_measurement_reflns_used 9005
_cell_measurement_temperature 273(2)
_cell_measurement_theta_max 27.53
_cell_measurement_theta_min 3.16
_cell_volume 4194.8(3)
_computing_cell_refinement 'Bruker SAINT'
_computing_data_collection 'Bruker APEX2'
_computing_data_reduction 'Bruker SAINT'
_computing_molecular_graphics 'Bruker SHELXTL'
_computing_publication_material 'Bruker SHELXTL'
_computing_structure_refinement 'SHELXL-97 (Sheldrick, 1997)'
_computing_structure_solution 'SHELXS-97 (Sheldrick, 1990)'
_diffrn_ambient_temperature 273(2)
_diffrn_measured_fraction_theta_full 0.994
_diffrn_measured_fraction_theta_max 0.994
_diffrn_measurement_device_type 'Bruker APEX-II CCD'
_diffrn_measurement_method '\f and \w scans'
_diffrn_radiation_monochromator graphite
_diffrn_radiation_source 'fine-focus sealed tube'
_diffrn_radiation_type MoK\a
_diffrn_radiation_wavelength 0.71073
_diffrn_reflns_av_R_equivalents 0.1506
_diffrn_reflns_av_sigmaI/netI 0.0942
_diffrn_reflns_limit_h_max 15
_diffrn_reflns_limit_h_min -15
_diffrn_reflns_limit_k_max 19
_diffrn_reflns_limit_k_min -19
_diffrn_reflns_limit_l_max 31
_diffrn_reflns_limit_l_min -31
_diffrn_reflns_number 82369
_diffrn_reflns_theta_full 27.57
_diffrn_reflns_theta_max 27.57
_diffrn_reflns_theta_min 2.88
_diffrn_standards_number 0
_exptl_absorpt_coefficient_mu 2.030
_exptl_absorpt_correction_T_max 0.6752
_exptl_absorpt_correction_T_min 0.6524
_exptl_absorpt_correction_type multi-scan
_exptl_crystal_colour colorless
_exptl_crystal_density_diffrn 1.215
_exptl_crystal_density_method 'not measured'
_exptl_crystal_description block
_exptl_crystal_F_000 1580
_exptl_crystal_size_max 0.23
_exptl_crystal_size_mid 0.22
_exptl_crystal_size_min 0.21
_platon_squeeze_details ' '
_refine_diff_density_max 2.373
_refine_diff_density_min -2.620
_refine_diff_density_rms 0.145
_refine_ls_extinction_method none
_refine_ls_goodness_of_fit_ref 1.050
_refine_ls_hydrogen_treatment mixed
_refine_ls_matrix_type full
_refine_ls_number_parameters 879
_refine_ls_number_reflns 19292
_refine_ls_number_restraints 2076
_refine_ls_restrained_S_all 1.030
_refine_ls_R_factor_all 0.1229
_refine_ls_R_factor_gt 0.0838
_refine_ls_shift/su_max 0.001
_refine_ls_shift/su_mean 0.000
_refine_ls_structure_factor_coef Fsqd
_refine_ls_weighting_details 'calc w=1/[\s^2^(Fo^2^)+(0.0345P)^2^+31.3340P] where P=(Fo^2^+2Fc^2^)/3'
_refine_ls_weighting_scheme calc
_refine_ls_wR_factor_gt 0.1465
_refine_ls_wR_factor_ref 0.1651
_reflns_number_gt 13996
_reflns_number_total 19292
_reflns_threshold_expression >2sigma(I)
_cod_data_source_file c6dt02922a2.cif
_cod_data_source_block mo_20160620a_0m
_cod_depositor_comments
;
The following automatic conversions were performed:

'_symmetry_cell_setting' value 'Triclinic' changed to 'triclinic'
according to
/usr/data/users/saulius/crontab/automatic-downloads/rss-feeds/RSC/lib/dictionaries/cif_core.dic
dictionary named 'cif_core.dic' version 2.4.2 from 2011-04-26.

Automatic conversion script
Id: cif_fix_values 4268 2015-11-12 08:31:59Z antanas 

 Adding full bibliography for 7040444--7040455.cif.
;
_cod_original_sg_symbol_H-M P-1
_cod_database_code 7040454

loop_
_symmetry_equiv_pos_as_xyz
'x, y, z'
'-x, -y, -z'

loop_
_atom_site_label
_atom_site_type_symbol
_atom_site_fract_x
_atom_site_fract_y
_atom_site_fract_z
_atom_site_U_iso_or_equiv
_atom_site_adp_type
_atom_site_occupancy
_atom_site_symmetry_multiplicity
_atom_site_calc_flag
_atom_site_refinement_flags
_atom_site_disorder_assembly
_atom_site_disorder_group
C1 C 0.5099(7) 0.6168(5) 0.7990(4) 0.0476(13) Uani 1 1 d U . .
H1 H 0.5520 0.6594 0.7867 0.057 Uiso 1 1 calc R . .
C2 C 0.5497(7) 0.5857(6) 0.8474(4) 0.0498(14) Uani 1 1 d U . .
C3 C 0.4621(7) 0.5225(6) 0.8499(4) 0.0484(14) Uani 1 1 d U . .
C4 C 0.4458(8) 0.4665(6) 0.8876(4) 0.0561(15) Uani 1 1 d U . .
H4A H 0.5020 0.4672 0.9184 0.067 Uiso 1 1 calc R . .
C5 C 0.3487(8) 0.4126(6) 0.8784(4) 0.0606(15) Uani 1 1 d U . .
H5 H 0.3392 0.3751 0.9027 0.073 Uiso 1 1 calc R . .
C6 C 0.2613(9) 0.4110(7) 0.8335(4) 0.0673(18) Uani 1 1 d U . .
H6 H 0.1949 0.3731 0.8285 0.081 Uiso 1 1 calc R . .
C7 C 0.2726(8) 0.4653(6) 0.7962(4) 0.0601(15) Uani 1 1 d U . .
H7 H 0.2135 0.4653 0.7669 0.072 Uiso 1 1 calc R . .
C8 C 0.3725(7) 0.5193(6) 0.8030(4) 0.0492(13) Uani 1 1 d U . .
C9 C 0.6634(8) 0.6082(6) 0.8844(4) 0.0563(16) Uani 1 1 d U . .
H9A H 0.7077 0.6534 0.8724 0.068 Uiso 1 1 calc R . .
H9B H 0.6560 0.6349 0.9241 0.068 Uiso 1 1 calc R . .
C10 C 0.8184(9) 0.5316(7) 0.9247(4) 0.067(2) Uani 1 1 d U . .
C11 C 0.9058(11) 0.6081(10) 0.9255(6) 0.107(4) Uani 1 1 d U . .
H11A H 0.9712 0.6079 0.9534 0.160 Uiso 1 1 calc R . .
H11B H 0.8757 0.6670 0.9356 0.160 Uiso 1 1 calc R . .
H11C H 0.9263 0.5980 0.8881 0.160 Uiso 1 1 calc R . .
C12 C 0.8649(11) 0.4408(8) 0.9151(6) 0.100(3) Uani 1 1 d U . .
H12A H 0.8069 0.3932 0.9135 0.151 Uiso 1 1 calc R . .
H12B H 0.9253 0.4428 0.9460 0.151 Uiso 1 1 calc R . .
H12C H 0.8926 0.4272 0.8794 0.151 Uiso 1 1 calc R . .
C13 C 0.7894(11) 0.5528(9) 0.9851(5) 0.098(3) Uani 1 1 d U . .
H13A H 0.7345 0.5052 0.9869 0.146 Uiso 1 1 calc R . .
H13B H 0.7593 0.6120 0.9938 0.146 Uiso 1 1 calc R . .
H13C H 0.8561 0.5547 1.0125 0.146 Uiso 1 1 calc R . .
C14 C 0.4885(7) 0.4144(5) 0.6818(3) 0.0453(13) Uani 1 1 d U . .
H14 H 0.4364 0.3651 0.6801 0.054 Uiso 1 1 calc R . .
C15 C 0.4786(7) 0.4670(5) 0.6427(3) 0.0453(14) Uani 1 1 d U . .
C16 C 0.5732(7) 0.5339(5) 0.6610(3) 0.0429(13) Uani 1 1 d U . .
C17 C 0.6167(7) 0.6087(5) 0.6426(4) 0.0510(14) Uani 1 1 d U . .
H17 H 0.5779 0.6236 0.6107 0.061 Uiso 1 1 calc R . .
C18 C 0.7147(8) 0.6587(6) 0.6713(4) 0.0559(15) Uani 1 1 d U . .
H18 H 0.7424 0.7073 0.6583 0.067 Uiso 1 1 calc R . .
C19 C 0.7757(8) 0.6398(6) 0.7199(4) 0.0609(18) Uani 1 1 d U . .
H19 H 0.8421 0.6763 0.7389 0.073 Uiso 1 1 calc R . .
C20 C 0.7379(7) 0.5676(6) 0.7394(4) 0.0531(14) Uani 1 1 d U . .
H20 H 0.7789 0.5538 0.7712 0.064 Uiso 1 1 calc R . .
C21 C 0.6375(7) 0.5158(5) 0.7109(4) 0.0456(13) Uani 1 1 d U . .
C22 C 0.3970(7) 0.4509(6) 0.5872(4) 0.0502(14) Uani 1 1 d U . .
H22A H 0.4380 0.4481 0.5557 0.060 Uiso 1 1 calc R . .
H22B H 0.3514 0.3922 0.5794 0.060 Uiso 1 1 calc R . .
C23 C 0.2547(8) 0.5273(6) 0.5359(4) 0.0544(17) Uani 1 1 d U . .
C24 C 0.1802(9) 0.6062(7) 0.5512(5) 0.076(3) Uani 1 1 d U . .
H24A H 0.1311 0.5918 0.5758 0.114 Uiso 1 1 calc R . .
H24B H 0.1362 0.6134 0.5167 0.114 Uiso 1 1 calc R . .
H24C H 0.2267 0.6631 0.5709 0.114 Uiso 1 1 calc R . .
C25 C 0.1794(10) 0.4363(7) 0.5060(5) 0.083(3) Uani 1 1 d U . .
H25A H 0.2256 0.3863 0.4966 0.124 Uiso 1 1 calc R . .
H25B H 0.1346 0.4426 0.4714 0.124 Uiso 1 1 calc R . .
H25C H 0.1311 0.4233 0.5313 0.124 Uiso 1 1 calc R . .
C26 C 0.3273(9) 0.5486(7) 0.4945(4) 0.071(2) Uani 1 1 d U . .
H26A H 0.3758 0.6048 0.5130 0.107 Uiso 1 1 calc R . .
H26B H 0.2800 0.5563 0.4610 0.107 Uiso 1 1 calc R . .
H26C H 0.3720 0.4981 0.4834 0.107 Uiso 1 1 calc R . .
C27 C 0.3311(7) 0.7945(6) 0.7147(4) 0.0502(14) Uani 1 1 d U . .
H27 H 0.3305 0.8586 0.7281 0.060 Uiso 1 1 calc R . .
C28 C 0.1527(8) 0.7796(6) 0.7414(4) 0.0587(15) Uani 1 1 d U . .
C29 C 0.1407(8) 0.7775(7) 0.7964(5) 0.0667(16) Uani 1 1 d U . .
C30 C 0.2217(9) 0.7315(8) 0.8327(5) 0.0731(19) Uani 1 1 d U . .
H30 H 0.2603 0.6886 0.8063 0.088 Uiso 1 1 calc R . .
C31 C 0.1656(11) 0.6754(9) 0.8660(6) 0.097(3) Uani 1 1 d U . .
H31A H 0.1389 0.7167 0.8971 0.146 Uiso 1 1 calc R . .
H31B H 0.2189 0.6387 0.8810 0.146 Uiso 1 1 calc R . .
H31C H 0.1034 0.6351 0.8409 0.146 Uiso 1 1 calc R . .
C32 C 0.3100(11) 0.8037(10) 0.8724(6) 0.102(3) Uani 1 1 d U . .
H32A H 0.3508 0.8336 0.8502 0.154 Uiso 1 1 calc R . .
H32B H 0.3609 0.7745 0.8949 0.154 Uiso 1 1 calc R . .
H32C H 0.2746 0.8492 0.8975 0.154 Uiso 1 1 calc R . .
C33 C 0.0521(9) 0.8200(7) 0.8196(5) 0.0747(19) Uani 1 1 d U . .
H33 H 0.0430 0.8199 0.8567 0.090 Uiso 1 1 calc R . .
C34 C -0.0213(9) 0.8615(7) 0.7881(5) 0.0747(19) Uani 1 1 d U . .
H34 H -0.0786 0.8910 0.8046 0.090 Uiso 1 1 calc R . .
C35 C -0.0128(8) 0.8610(7) 0.7352(5) 0.0728(19) Uani 1 1 d U . .
H35 H -0.0653 0.8886 0.7146 0.087 Uiso 1 1 calc R . .
C36 C 0.0746(8) 0.8191(6) 0.7087(5) 0.0640(17) Uani 1 1 d U . .
C37 C 0.0789(8) 0.8170(7) 0.6474(5) 0.0680(19) Uani 1 1 d U . .
H37 H 0.1425 0.7827 0.6366 0.082 Uiso 1 1 calc R . .
C38 C 0.0998(10) 0.9136(8) 0.6389(6) 0.091(3) Uani 1 1 d U . .
H38A H 0.0347 0.9465 0.6444 0.136 Uiso 1 1 calc R . .
H38B H 0.1140 0.9079 0.6006 0.136 Uiso 1 1 calc R . .
H38C H 0.1637 0.9471 0.6663 0.136 Uiso 1 1 calc R . .
C39 C -0.0289(10) 0.7645(8) 0.6054(5) 0.092(3) Uani 1 1 d U . .
H39A H -0.0557 0.7135 0.6186 0.138 Uiso 1 1 calc R . .
H39B H -0.0114 0.7413 0.5676 0.138 Uiso 1 1 calc R . .
H39C H -0.0860 0.8064 0.6041 0.138 Uiso 1 1 calc R . .
C40 C 0.5121(7) 0.8253(5) 0.6955(4) 0.0456(13) Uani 1 1 d U . .
C41 C 0.5364(7) 0.8365(5) 0.6415(4) 0.0500(14) Uani 1 1 d U . .
C42 C 0.6277(8) 0.9001(6) 0.6437(4) 0.0564(16) Uani 1 1 d U . .
H42 H 0.6444 0.9089 0.6094 0.068 Uiso 1 1 calc R . .
C43 C 0.6929(8) 0.9496(6) 0.6944(4) 0.0582(16) Uani 1 1 d U . .
H43 H 0.7525 0.9918 0.6946 0.070 Uiso 1 1 calc R . .
C44 C 0.6700(8) 0.9365(6) 0.7439(4) 0.0584(17) Uani 1 1 d U . .
H44 H 0.7156 0.9699 0.7782 0.070 Uiso 1 1 calc R . .
C45 C 0.5794(7) 0.8741(5) 0.7464(4) 0.0491(15) Uani 1 1 d U . .
C46 C 0.5625(7) 0.8655(6) 0.8046(4) 0.0525(16) Uani 1 1 d U . .
H46 H 0.5022 0.8155 0.7986 0.063 Uiso 1 1 calc R . .
C47 C 0.6667(8) 0.8397(7) 0.8384(4) 0.068(2) Uani 1 1 d U . .
H47A H 0.7246 0.8907 0.8490 0.102 Uiso 1 1 calc R . .
H47B H 0.6929 0.7859 0.8151 0.102 Uiso 1 1 calc R . .
H47C H 0.6484 0.8263 0.8725 0.102 Uiso 1 1 calc R . .
C48 C 0.5252(10) 0.9545(7) 0.8405(5) 0.077(3) Uani 1 1 d U . .
H48A H 0.5800 1.0058 0.8445 0.115 Uiso 1 1 calc R . .
H48B H 0.5184 0.9475 0.8779 0.115 Uiso 1 1 calc R . .
H48C H 0.4538 0.9661 0.8217 0.115 Uiso 1 1 calc R . .
C49 C 0.4633(8) 0.7866(6) 0.5850(4) 0.0560(16) Uani 1 1 d U . .
H49 H 0.4300 0.7280 0.5892 0.067 Uiso 1 1 calc R . .
C50 C 0.3683(9) 0.8421(7) 0.5700(5) 0.078(3) Uani 1 1 d U . .
H50A H 0.3228 0.8520 0.5996 0.117 Uiso 1 1 calc R . .
H50B H 0.3230 0.8086 0.5340 0.117 Uiso 1 1 calc R . .
H50C H 0.3986 0.9011 0.5671 0.117 Uiso 1 1 calc R . .
C51 C 0.5304(10) 0.7627(8) 0.5357(5) 0.080(3) Uani 1 1 d U . .
H51A H 0.5550 0.8187 0.5269 0.120 Uiso 1 1 calc R . .
H51B H 0.4836 0.7219 0.5023 0.120 Uiso 1 1 calc R . .
H51C H 0.5947 0.7324 0.5470 0.120 Uiso 1 1 calc R . .
C52 C 0.6430(7) 0.2282(6) 0.7960(4) 0.0470(13) Uani 1 1 d U . .
H52 H 0.6431 0.1639 0.7874 0.056 Uiso 1 1 calc R . .
C53 C 0.7985(7) 0.2305(5) 0.7496(4) 0.0471(14) Uani 1 1 d U . .
C54 C 0.8915(7) 0.1998(6) 0.7794(4) 0.0543(15) Uani 1 1 d U . .
C55 C 0.9700(8) 0.1570(7) 0.7481(4) 0.0649(18) Uani 1 1 d U . .
H55 H 1.0331 0.1379 0.7672 0.078 Uiso 1 1 calc R . .
C56 C 0.9561(8) 0.1425(7) 0.6899(4) 0.0656(17) Uani 1 1 d U . .
H56 H 1.0092 0.1132 0.6698 0.079 Uiso 1 1 calc R . .
C57 C 0.8643(8) 0.1709(6) 0.6610(4) 0.0624(17) Uani 1 1 d U . .
H57 H 0.8558 0.1606 0.6213 0.075 Uiso 1 1 calc R . .
C58 C 0.7839(7) 0.2150(6) 0.6901(4) 0.0500(14) Uani 1 1 d U . .
C59 C 0.6803(7) 0.2386(6) 0.6547(4) 0.0533(15) Uani 1 1 d U . .
H59 H 0.6329 0.2690 0.6816 0.064 Uiso 1 1 calc R . .
C60 C 0.6115(10) 0.1525(8) 0.6145(5) 0.082(3) Uani 1 1 d U . .
H60A H 0.6543 0.1228 0.5862 0.123 Uiso 1 1 calc R . .
H60B H 0.5435 0.1698 0.5957 0.123 Uiso 1 1 calc R . .
H60C H 0.5930 0.1103 0.6362 0.123 Uiso 1 1 calc R . .
C61 C 0.7101(9) 0.3066(7) 0.6211(4) 0.066(2) Uani 1 1 d U . .
H61A H 0.7575 0.3591 0.6466 0.098 Uiso 1 1 calc R . .
H61B H 0.6424 0.3273 0.6044 0.098 Uiso 1 1 calc R . .
H61C H 0.7490 0.2763 0.5912 0.098 Uiso 1 1 calc R . .
C62 C 0.9118(8) 0.2128(6) 0.8430(4) 0.0571(17) Uani 1 1 d U . .
H62 H 0.8553 0.2513 0.8589 0.068 Uiso 1 1 calc R . .
C63 C 1.0287(8) 0.2607(8) 0.8744(5) 0.081(3) Uani 1 1 d U . .
H63A H 1.0855 0.2220 0.8615 0.121 Uiso 1 1 calc R . .
H63B H 1.0331 0.2705 0.9151 0.121 Uiso 1 1 calc R . .
H63C H 1.0405 0.3195 0.8661 0.121 Uiso 1 1 calc R . .
C64 C 0.8962(10) 0.1181(7) 0.8568(5) 0.081(3) Uani 1 1 d U . .
H64A H 0.8222 0.0883 0.8393 0.122 Uiso 1 1 calc R . .
H64B H 0.9054 0.1279 0.8978 0.122 Uiso 1 1 calc R . .
H64C H 0.9514 0.0792 0.8421 0.122 Uiso 1 1 calc R . .
C65 C 0.4791(8) 0.2157(6) 0.8378(4) 0.0581(14) Uani 1 1 d U . .
C66 C 0.3916(8) 0.1668(6) 0.7942(4) 0.0604(16) Uani 1 1 d U . .
C67 C 0.3046(9) 0.1169(7) 0.8093(5) 0.0702(18) Uani 1 1 d U . .
H67 H 0.2457 0.0834 0.7811 0.084 Uiso 1 1 calc R . .
C68 C 0.3065(9) 0.1176(7) 0.8657(5) 0.0730(18) Uani 1 1 d U . .
H68 H 0.2488 0.0836 0.8750 0.088 Uiso 1 1 calc R . .
C69 C 0.3891(9) 0.1657(7) 0.9078(5) 0.0708(18) Uani 1 1 d U . .
H69 H 0.3864 0.1654 0.9456 0.085 Uiso 1 1 calc R . .
C70 C 0.4799(8) 0.2169(7) 0.8962(4) 0.0625(16) Uani 1 1 d U . .
C71 C 0.5758(9) 0.2697(7) 0.9417(5) 0.0703(19) Uani 1 1 d U . .
H71 H 0.6075 0.3194 0.9275 0.084 Uiso 1 1 calc R . .
C72 C 0.5401(12) 0.3152(9) 0.9979(5) 0.098(3) Uani 1 1 d U . .
H72A H 0.4882 0.3596 0.9921 0.147 Uiso 1 1 calc R . .
H72B H 0.6050 0.3464 1.0255 0.147 Uiso 1 1 calc R . .
H72C H 0.5044 0.2687 1.0119 0.147 Uiso 1 1 calc R . .
C73 C 0.6680(11) 0.2089(9) 0.9513(5) 0.096(3) Uani 1 1 d U . .
H73A H 0.6385 0.1570 0.9629 0.143 Uiso 1 1 calc R . .
H73B H 0.7276 0.2443 0.9809 0.143 Uiso 1 1 calc R . .
H73C H 0.6966 0.1866 0.9163 0.143 Uiso 1 1 calc R . .
C74 C 0.3863(8) 0.1650(7) 0.7321(4) 0.0633(18) Uani 1 1 d U . .
H74 H 0.4488 0.2081 0.7302 0.076 Uiso 1 1 calc R . .
C75 C 0.4016(10) 0.0693(8) 0.6946(5) 0.087(3) Uani 1 1 d U . .
H75A H 0.4733 0.0511 0.7082 0.130 Uiso 1 1 calc R . .
H75B H 0.3980 0.0718 0.6555 0.130 Uiso 1 1 calc R . .
H75C H 0.3429 0.0248 0.6965 0.130 Uiso 1 1 calc R . .
C76 C 0.2783(10) 0.1986(8) 0.7071(5) 0.088(3) Uani 1 1 d U . .
H76A H 0.2150 0.1583 0.7087 0.132 Uiso 1 1 calc R . .
H76B H 0.2798 0.1979 0.6678 0.132 Uiso 1 1 calc R . .
H76C H 0.2721 0.2608 0.7290 0.132 Uiso 1 1 calc R . .
C77 C 0.1467(11) 0.4219(10) 0.6459(10) 0.062(2) Uani 0.527(16) 1 d PDU A 1
H77A H 0.1816 0.3826 0.6682 0.075 Uiso 0.527(16) 1 calc PR A 1
H77B H 0.1785 0.4134 0.6110 0.075 Uiso 0.527(16) 1 calc PR A 1
C78 C 0.0235(11) 0.3976(12) 0.6316(9) 0.070(3) Uani 0.527(16) 1 d PDU A 1
H78A H 0.0004 0.3720 0.5904 0.083 Uiso 0.527(16) 1 calc PR A 1
H78B H 0.0016 0.3516 0.6506 0.083 Uiso 0.527(16) 1 calc PR A 1
C79 C -0.0258(14) 0.4767(10) 0.6499(9) 0.071(3) Uani 0.527(16) 1 d PDU A 1
H79A H -0.0811 0.4655 0.6728 0.085 Uiso 0.527(16) 1 calc PR A 1
H79B H -0.0646 0.4939 0.6168 0.085 Uiso 0.527(16) 1 calc PR A 1
C80 C 0.0574(10) 0.5536(10) 0.6843(10) 0.066(2) Uani 0.527(16) 1 d PDU A 1
H80A H 0.0505 0.6078 0.6696 0.079 Uiso 0.527(16) 1 calc PR A 1
H80B H 0.0474 0.5705 0.7242 0.079 Uiso 0.527(16) 1 calc PR A 1
C77' C 0.1518(12) 0.4188(10) 0.6583(12) 0.064(2) Uani 0.473(16) 1 d PDU A 2
H77C H 0.2068 0.3917 0.6809 0.077 Uiso 0.473(16) 1 calc PR A 2
H77D H 0.1613 0.3994 0.6184 0.077 Uiso 0.473(16) 1 calc PR A 2
C78' C 0.0365(14) 0.3891(11) 0.6641(12) 0.069(3) Uani 0.473(16) 1 d PDU A 2
H78C H -0.0065 0.3573 0.6265 0.082 Uiso 0.473(16) 1 calc PR A 2
H78D H 0.0395 0.3460 0.6878 0.082 Uiso 0.473(16) 1 calc PR A 2
C79' C -0.0148(17) 0.4644(10) 0.6885(11) 0.070(3) Uani 0.473(16) 1 d PDU A 2
H79C H -0.0346 0.4587 0.7245 0.084 Uiso 0.473(16) 1 calc PR A 2
H79D H -0.0831 0.4686 0.6630 0.084 Uiso 0.473(16) 1 calc PR A 2
C80' C 0.0629(12) 0.5476(11) 0.6988(10) 0.065(2) Uani 0.473(16) 1 d PDU A 2
H80C H 0.0301 0.5897 0.6779 0.079 Uiso 0.473(16) 1 calc PR A 2
H80D H 0.0786 0.5797 0.7395 0.079 Uiso 0.473(16) 1 calc PR A 2
Er1 Er 0.33990(3) 0.60464(2) 0.681322(13) 0.03290(9) Uani 1 1 d . A .
Er2 Er 0.62194(3) 0.41359(2) 0.812273(14) 0.03802(10) Uani 1 1 d . . .
N1 N 0.4039(5) 0.5787(4) 0.7715(3) 0.0383(13) Uani 1 1 d . . .
N2 N 0.7204(6) 0.5226(4) 0.8795(3) 0.0509(17) Uani 1 1 d . . .
N3 N 0.5820(5) 0.4418(4) 0.7229(3) 0.0419(14) Uani 1 1 d . . .
N4 N 0.3248(5) 0.5266(4) 0.5913(3) 0.0409(14) Uani 1 1 d . . .
N5 N 0.4176(5) 0.7595(4) 0.6929(2) 0.0338(12) Uani 1 1 d . . .
N6 N 0.2454(5) 0.7381(4) 0.7173(2) 0.0359(13) Uani 1 1 d . . .
N7 N 0.7165(5) 0.2766(4) 0.7798(2) 0.0342(12) Uani 1 1 d . . .
N8 N 0.5670(5) 0.2696(4) 0.8247(3) 0.0401(14) Uani 1 1 d . . .
O1 O 0.1660(4) 0.5189(4) 0.6791(3) 0.0529(14) Uani 1 1 d D . .

loop_
_atom_site_aniso_label
_atom_site_aniso_U_11
_atom_site_aniso_U_22
_atom_site_aniso_U_33
_atom_site_aniso_U_23
_atom_site_aniso_U_13
_atom_site_aniso_U_12
C1 0.049(3) 0.046(2) 0.054(3) 0.018(2) 0.016(2) 0.014(2)
C2 0.054(3) 0.051(3) 0.050(3) 0.015(2) 0.017(2) 0.021(2)
C3 0.054(3) 0.050(3) 0.053(3) 0.022(2) 0.023(3) 0.024(3)
C4 0.062(3) 0.057(3) 0.059(3) 0.023(3) 0.022(3) 0.021(3)
C5 0.067(3) 0.063(3) 0.066(3) 0.030(3) 0.029(3) 0.015(3)
C6 0.064(4) 0.069(4) 0.078(4) 0.027(3) 0.029(3) 0.005(3)
C7 0.058(3) 0.064(3) 0.067(3) 0.026(3) 0.023(3) 0.009(3)
C8 0.051(3) 0.050(3) 0.059(3) 0.025(2) 0.025(2) 0.018(2)
C9 0.057(3) 0.052(3) 0.059(3) 0.012(3) 0.008(3) 0.016(3)
C10 0.061(4) 0.062(4) 0.068(4) 0.009(4) -0.007(4) 0.016(4)
C11 0.084(7) 0.113(7) 0.106(7) 0.019(6) -0.010(6) -0.006(6)
C12 0.080(6) 0.095(6) 0.100(6) 0.000(5) -0.025(5) 0.028(5)
C13 0.095(7) 0.104(7) 0.078(6) 0.016(6) -0.019(6) 0.012(6)
C14 0.047(3) 0.041(2) 0.052(3) 0.016(2) 0.013(2) 0.012(2)
C15 0.048(3) 0.042(3) 0.049(3) 0.012(2) 0.015(3) 0.014(2)
C16 0.045(3) 0.042(3) 0.049(3) 0.016(2) 0.019(2) 0.017(2)
C17 0.054(3) 0.047(3) 0.057(3) 0.016(2) 0.018(2) 0.009(2)
C18 0.055(3) 0.051(3) 0.066(3) 0.018(3) 0.019(3) 0.005(3)
C19 0.051(4) 0.059(3) 0.069(4) 0.007(3) 0.017(3) 0.005(3)
C20 0.049(3) 0.053(3) 0.058(3) 0.013(2) 0.013(3) 0.012(3)
C21 0.046(3) 0.042(2) 0.054(3) 0.015(2) 0.017(2) 0.012(2)
C22 0.052(3) 0.048(3) 0.053(3) 0.013(2) 0.014(3) 0.013(3)
C23 0.057(4) 0.051(3) 0.053(4) 0.012(3) 0.005(3) 0.008(3)
C24 0.080(6) 0.075(5) 0.069(5) 0.017(4) -0.001(5) 0.019(5)
C25 0.080(6) 0.078(5) 0.074(5) 0.009(4) -0.013(5) 0.000(5)
C26 0.091(6) 0.074(5) 0.043(4) 0.009(4) 0.009(4) 0.009(5)
C27 0.046(3) 0.044(3) 0.066(3) 0.021(2) 0.011(3) 0.014(2)
C28 0.047(3) 0.057(3) 0.076(3) 0.019(3) 0.021(3) 0.014(3)
C29 0.053(3) 0.068(3) 0.081(3) 0.015(3) 0.021(3) 0.016(3)
C30 0.065(3) 0.078(4) 0.079(4) 0.017(3) 0.024(3) 0.020(3)
C31 0.099(6) 0.101(6) 0.096(6) 0.029(5) 0.023(5) 0.016(5)
C32 0.083(6) 0.125(7) 0.102(6) 0.036(6) 0.016(5) 0.012(6)
C33 0.059(4) 0.077(4) 0.088(4) 0.013(3) 0.025(3) 0.017(3)
C34 0.054(3) 0.072(3) 0.094(4) 0.009(3) 0.019(3) 0.019(3)
C35 0.053(3) 0.069(3) 0.094(4) 0.014(3) 0.011(3) 0.020(3)
C36 0.048(3) 0.058(3) 0.084(3) 0.015(3) 0.012(3) 0.015(3)
C37 0.051(4) 0.063(3) 0.088(4) 0.021(3) 0.002(3) 0.019(3)
C38 0.083(6) 0.079(6) 0.112(7) 0.033(5) 0.008(6) 0.012(5)
C39 0.075(6) 0.087(6) 0.101(6) 0.018(5) -0.013(5) 0.009(5)
C40 0.043(3) 0.036(2) 0.062(3) 0.017(2) 0.013(2) 0.011(2)
C41 0.048(3) 0.043(3) 0.063(3) 0.018(2) 0.015(3) 0.004(2)
C42 0.054(3) 0.049(3) 0.071(3) 0.023(3) 0.015(3) 0.004(3)
C43 0.051(3) 0.049(3) 0.076(3) 0.020(3) 0.011(3) -0.002(3)
C44 0.050(3) 0.047(3) 0.073(3) 0.013(3) 0.003(3) 0.002(3)
C45 0.044(3) 0.039(3) 0.065(3) 0.016(3) 0.009(3) 0.004(3)
C46 0.047(3) 0.045(3) 0.063(3) 0.014(3) 0.005(3) 0.005(3)
C47 0.062(5) 0.062(5) 0.070(5) 0.014(4) -0.008(4) 0.003(4)
C48 0.079(5) 0.064(5) 0.079(5) 0.005(4) 0.008(5) 0.016(4)
C49 0.058(3) 0.052(3) 0.063(3) 0.022(3) 0.016(3) 0.004(3)
C50 0.082(6) 0.076(5) 0.071(5) 0.021(5) 0.000(5) 0.005(5)
C51 0.099(6) 0.079(5) 0.068(5) 0.022(5) 0.027(5) 0.002(5)
C52 0.045(3) 0.048(3) 0.060(3) 0.026(2) 0.023(2) 0.019(2)
C53 0.042(3) 0.047(3) 0.062(3) 0.021(2) 0.021(3) 0.016(2)
C54 0.044(3) 0.054(3) 0.070(3) 0.019(3) 0.015(3) 0.017(3)
C55 0.049(3) 0.070(3) 0.076(4) 0.016(3) 0.012(3) 0.021(3)
C56 0.052(3) 0.069(3) 0.076(3) 0.012(3) 0.020(3) 0.022(3)
C57 0.053(3) 0.066(3) 0.072(3) 0.017(3) 0.019(3) 0.015(3)
C58 0.044(3) 0.051(3) 0.062(3) 0.019(3) 0.020(3) 0.014(3)
C59 0.050(3) 0.055(3) 0.061(3) 0.018(3) 0.016(3) 0.013(3)
C60 0.073(6) 0.079(5) 0.089(6) 0.023(5) 0.003(5) 0.002(5)
C61 0.069(5) 0.065(4) 0.069(5) 0.026(4) 0.016(4) 0.011(4)
C62 0.048(3) 0.058(3) 0.069(3) 0.023(3) 0.006(3) 0.016(3)
C63 0.055(5) 0.079(5) 0.096(6) 0.010(5) -0.002(5) 0.011(5)
C64 0.081(6) 0.067(5) 0.090(6) 0.023(5) -0.006(5) 0.008(5)
C65 0.057(3) 0.061(3) 0.071(3) 0.030(2) 0.030(3) 0.019(3)
C66 0.053(3) 0.061(3) 0.081(3) 0.033(3) 0.026(3) 0.017(3)
C67 0.059(3) 0.072(3) 0.089(4) 0.031(3) 0.025(3) 0.012(3)
C68 0.065(4) 0.076(3) 0.091(4) 0.033(3) 0.031(3) 0.012(3)
C69 0.071(4) 0.077(4) 0.081(4) 0.036(3) 0.034(3) 0.017(3)
C70 0.065(3) 0.065(3) 0.074(3) 0.034(3) 0.031(3) 0.020(3)
C71 0.076(4) 0.073(4) 0.073(4) 0.029(3) 0.028(3) 0.021(3)
C72 0.114(7) 0.104(6) 0.078(6) 0.022(5) 0.021(6) 0.035(6)
C73 0.095(6) 0.103(6) 0.087(6) 0.020(5) 0.018(6) 0.023(6)
C74 0.051(3) 0.065(3) 0.080(4) 0.027(3) 0.020(3) 0.008(3)
C75 0.078(5) 0.084(5) 0.097(6) 0.020(5) 0.017(5) 0.010(5)
C76 0.075(6) 0.090(6) 0.099(6) 0.025(5) 0.009(5) 0.024(5)
C77 0.056(3) 0.060(3) 0.072(4) 0.016(3) 0.016(3) 0.002(3)
C78 0.058(4) 0.067(4) 0.079(4) 0.012(4) 0.014(4) -0.001(4)
C79 0.056(4) 0.069(4) 0.082(5) 0.012(4) 0.014(4) -0.001(4)
C80 0.053(3) 0.065(3) 0.079(4) 0.015(3) 0.016(3) 0.005(3)
C77' 0.056(4) 0.060(4) 0.075(4) 0.016(4) 0.016(4) 0.003(3)
C78' 0.057(4) 0.065(4) 0.081(5) 0.014(4) 0.015(4) 0.000(4)
C79' 0.056(4) 0.068(4) 0.082(5) 0.012(4) 0.017(4) -0.001(4)
C80' 0.053(3) 0.066(4) 0.077(4) 0.015(4) 0.017(3) 0.005(3)
Er1 0.02777(17) 0.03172(15) 0.03908(18) 0.01041(13) 0.00400(13) 0.00298(13)
Er2 0.0368(2) 0.03529(17) 0.04147(19) 0.01096(14) 0.00298(15) 0.00748(14)
N1 0.036(3) 0.040(3) 0.045(3) 0.017(3) 0.013(3) 0.010(3)
N2 0.042(4) 0.040(3) 0.062(4) 0.010(3) -0.007(3) 0.005(3)
N3 0.047(4) 0.040(3) 0.046(4) 0.020(3) 0.011(3) 0.018(3)
N4 0.038(4) 0.047(3) 0.038(3) 0.013(3) 0.006(3) 0.003(3)
N5 0.036(3) 0.031(3) 0.036(3) 0.009(2) 0.009(3) 0.003(2)
N6 0.031(3) 0.040(3) 0.037(3) 0.009(3) 0.008(3) 0.001(3)
N7 0.031(3) 0.030(3) 0.041(3) 0.010(2) 0.005(3) 0.003(2)
N8 0.036(3) 0.043(3) 0.045(4) 0.013(3) 0.016(3) 0.009(3)
O1 0.036(3) 0.049(3) 0.071(4) 0.014(3) 0.008(3) -0.001(3)

loop_
_atom_type_symbol
_atom_type_description
_atom_type_scat_dispersion_real
_atom_type_scat_dispersion_imag
_atom_type_scat_source
C C 0.0033 0.0016 'International Tables Vol C Tables 4.2.6.8 and 6.1.1.4'
H H 0.0000 0.0000 'International Tables Vol C Tables 4.2.6.8 and 6.1.1.4'
N N 0.0061 0.0033 'International Tables Vol C Tables 4.2.6.8 and 6.1.1.4'
O O 0.0106 0.0060 'International Tables Vol C Tables 4.2.6.8 and 6.1.1.4'
Er Er -0.2586 4.9576 'International Tables Vol C Tables 4.2.6.8 and 6.1.1.4'

loop_
_geom_angle_atom_site_label_1
_geom_angle_atom_site_label_2
_geom_angle_atom_site_label_3
_geom_angle
N1 C1 C2 114.2(7)
N1 C1 H1 122.9
C2 C1 H1 122.9
C3 C2 C1 104.2(8)
C3 C2 C9 127.6(8)
C1 C2 C9 127.9(8)
C3 C2 Er2 74.3(4)
C1 C2 Er2 109.4(5)
C9 C2 Er2 83.3(5)
C2 C3 C4 134.2(9)
C2 C3 C8 107.6(7)
C4 C3 C8 118.2(8)
C2 C3 Er2 75.9(4)
C4 C3 Er2 88.6(5)
C8 C3 Er2 110.4(5)
C5 C4 C3 119.4(9)
C5 C4 H4A 120.3
C3 C4 H4A 120.3
C4 C5 C6 122.1(9)
C4 C5 H5 118.9
C6 C5 H5 118.9
C7 C6 C5 120.6(9)
C7 C6 H6 119.7
C5 C6 H6 119.7
C8 C7 C6 119.2(10)
C8 C7 H7 120.4
C6 C7 H7 120.4
C7 C8 N1 129.9(8)
C7 C8 C3 120.4(7)
N1 C8 C3 109.6(7)
N2 C9 C2 109.4(7)
N2 C9 Er2 43.3(4)
C2 C9 Er2 66.6(4)
N2 C9 H9A 109.8
C2 C9 H9A 109.8
Er2 C9 H9A 119.3
N2 C9 H9B 109.8
C2 C9 H9B 109.8
Er2 C9 H9B 130.7
H9A C9 H9B 108.2
N2 C10 C12 107.5(8)
N2 C10 C11 112.2(9)
C12 C10 C11 111.2(10)
N2 C10 C13 113.4(9)
C12 C10 C13 106.0(10)
C11 C10 C13 106.4(10)
C10 C11 H11A 109.5
C10 C11 H11B 109.5
H11A C11 H11B 109.5
C10 C11 H11C 109.5
H11A C11 H11C 109.5
H11B C11 H11C 109.5
C10 C12 H12A 109.5
C10 C12 H12B 109.5
H12A C12 H12B 109.5
C10 C12 H12C 109.5
H12A C12 H12C 109.5
H12B C12 H12C 109.5
C10 C13 H13A 109.5
C10 C13 H13B 109.5
H13A C13 H13B 109.5
C10 C13 H13C 109.5
H13A C13 H13C 109.5
H13B C13 H13C 109.5
N3 C14 C15 113.2(7)
N3 C14 H14 123.4
C15 C14 H14 123.4
C14 C15 C16 105.2(7)
C14 C15 C22 129.1(8)
C16 C15 C22 125.1(7)
C14 C15 Er1 106.4(5)
C16 C15 Er1 90.1(4)
C22 C15 Er1 82.7(4)
C15 C16 C17 136.6(8)
C15 C16 C21 106.8(7)
C17 C16 C21 116.6(8)
C18 C17 C16 120.2(8)
C18 C17 H17 119.9
C16 C17 H17 119.9
C17 C18 C19 122.1(8)
C17 C18 H18 118.9
C19 C18 H18 118.9
C20 C19 C18 120.3(9)
C20 C19 H19 119.9
C18 C19 H19 119.9
C19 C20 C21 118.6(9)
C19 C20 H20 120.7
C21 C20 H20 120.7
N3 C21 C20 129.2(8)
N3 C21 C16 108.5(7)
C20 C21 C16 122.3(7)
N4 C22 C15 109.6(6)
N4 C22 H22A 109.8
C15 C22 H22A 109.8
N4 C22 H22B 109.8
C15 C22 H22B 109.8
H22A C22 H22B 108.2
N4 C23 C26 111.0(7)
N4 C23 C24 105.2(7)
C26 C23 C24 108.9(8)
N4 C23 C25 114.0(7)
C26 C23 C25 108.6(8)
C24 C23 C25 109.0(8)
C23 C24 H24A 109.5
C23 C24 H24B 109.5
H24A C24 H24B 109.5
C23 C24 H24C 109.5
H24A C24 H24C 109.5
H24B C24 H24C 109.5
C23 C25 H25A 109.5
C23 C25 H25B 109.5
H25A C25 H25B 109.5
C23 C25 H25C 109.5
H25A C25 H25C 109.5
H25B C25 H25C 109.5
C23 C26 H26A 109.5
C23 C26 H26B 109.5
H26A C26 H26B 109.5
C23 C26 H26C 109.5
H26A C26 H26C 109.5
H26B C26 H26C 109.5
N6 C27 N5 119.6(7)
N6 C27 Er1 60.1(4)
N5 C27 Er1 59.6(4)
N6 C27 H27 120.2
N5 C27 H27 120.2
Er1 C27 H27 176.5
C29 C28 C36 120.6(9)
C29 C28 N6 119.2(8)
C36 C28 N6 120.2(9)
C28 C29 C33 118.4(10)
C28 C29 C30 122.3(8)
C33 C29 C30 119.3(10)
C31 C30 C32 110.7(10)
C31 C30 C29 114.5(9)
C32 C30 C29 109.8(10)
C31 C30 H30 107.2
C32 C30 H30 107.2
C29 C30 H30 107.2
C30 C31 H31A 109.5
C30 C31 H31B 109.5
H31A C31 H31B 109.5
C30 C31 H31C 109.5
H31A C31 H31C 109.5
H31B C31 H31C 109.5
C30 C32 H32A 109.5
C30 C32 H32B 109.5
H32A C32 H32B 109.5
C30 C32 H32C 109.5
H32A C32 H32C 109.5
H32B C32 H32C 109.5
C34 C33 C29 120.5(11)
C34 C33 H33 119.8
C29 C33 H33 119.8
C35 C34 C33 121.4(10)
C35 C34 H34 119.3
C33 C34 H34 119.3
C34 C35 C36 121.3(10)
C34 C35 H35 119.3
C36 C35 H35 119.3
C28 C36 C35 117.6(10)
C28 C36 C37 122.7(8)
C35 C36 C37 119.6(9)
C36 C37 C38 113.0(9)
C36 C37 C39 112.4(9)
C38 C37 C39 109.6(9)
C36 C37 H37 107.2
C38 C37 H37 107.2
C39 C37 H37 107.2
C37 C38 H38A 109.5
C37 C38 H38B 109.5
H38A C38 H38B 109.5
C37 C38 H38C 109.5
H38A C38 H38C 109.5
H38B C38 H38C 109.5
C37 C39 H39A 109.5
C37 C39 H39B 109.5
H39A C39 H39B 109.5
C37 C39 H39C 109.5
H39A C39 H39C 109.5
H39B C39 H39C 109.5
C45 C40 C41 120.0(7)
C45 C40 N5 123.0(7)
C41 C40 N5 117.0(7)
C42 C41 C40 117.4(8)
C42 C41 C49 120.7(8)
C40 C41 C49 121.8(7)
C43 C42 C41 122.2(9)
C43 C42 H42 118.9
C41 C42 H42 118.9
C44 C43 C42 119.2(9)
C44 C43 H43 120.4
C42 C43 H43 120.4
C43 C44 C45 123.0(9)
C43 C44 H44 118.5
C45 C44 H44 118.5
C40 C45 C44 118.2(8)
C40 C45 C46 123.9(7)
C44 C45 C46 117.9(8)
C45 C46 C47 112.8(8)
C45 C46 C48 111.7(7)
C47 C46 C48 109.3(8)
C45 C46 H46 107.6
C47 C46 H46 107.6
C48 C46 H46 107.6
C46 C47 H47A 109.5
C46 C47 H47B 109.5
H47A C47 H47B 109.5
C46 C47 H47C 109.5
H47A C47 H47C 109.5
H47B C47 H47C 109.5
C46 C48 H48A 109.5
C46 C48 H48B 109.5
H48A C48 H48B 109.5
C46 C48 H48C 109.5
H48A C48 H48C 109.5
H48B C48 H48C 109.5
C41 C49 C50 111.3(8)
C41 C49 C51 112.4(8)
C50 C49 C51 110.1(8)
C41 C49 H49 107.6
C50 C49 H49 107.6
C51 C49 H49 107.6
C49 C50 H50A 109.5
C49 C50 H50B 109.5
H50A C50 H50B 109.5
C49 C50 H50C 109.5
H50A C50 H50C 109.5
H50B C50 H50C 109.5
C49 C51 H51A 109.5
C49 C51 H51B 109.5
H51A C51 H51B 109.5
C49 C51 H51C 109.5
H51A C51 H51C 109.5
H51B C51 H51C 109.5
N7 C52 N8 120.3(7)
N7 C52 Er2 62.3(4)
N8 C52 Er2 58.3(4)
N7 C52 H52 119.9
N8 C52 H52 119.9
Er2 C52 H52 173.8
C58 C53 C54 120.6(7)
C58 C53 N7 119.0(7)
C54 C53 N7 120.4(7)
C55 C54 C53 118.1(9)
C55 C54 C62 118.3(8)
C53 C54 C62 123.6(8)
C56 C55 C54 121.3(9)
C56 C55 H55 119.4
C54 C55 H55 119.4
C55 C56 C57 120.4(9)
C55 C56 H56 119.8
C57 C56 H56 119.8
C56 C57 C58 120.8(9)
C56 C57 H57 119.6
C58 C57 H57 119.6
C53 C58 C57 118.8(8)
C53 C58 C59 123.3(7)
C57 C58 C59 117.8(8)
C60 C59 C58 112.1(8)
C60 C59 C61 110.3(8)
C58 C59 C61 112.2(7)
C60 C59 H59 107.3
C58 C59 H59 107.3
C61 C59 H59 107.3
C59 C60 H60A 109.5
C59 C60 H60B 109.5
H60A C60 H60B 109.5
C59 C60 H60C 109.5
H60A C60 H60C 109.5
H60B C60 H60C 109.5
C59 C61 H61A 109.5
C59 C61 H61B 109.5
H61A C61 H61B 109.5
C59 C61 H61C 109.5
H61A C61 H61C 109.5
H61B C61 H61C 109.5
C54 C62 C63 114.7(8)
C54 C62 C64 110.4(8)
C63 C62 C64 108.1(8)
C54 C62 H62 107.8
C63 C62 H62 107.8
C64 C62 H62 107.8
C62 C63 H63A 109.5
C62 C63 H63B 109.5
H63A C63 H63B 109.5
C62 C63 H63C 109.5
H63A C63 H63C 109.5
H63B C63 H63C 109.5
C62 C64 H64A 109.5
C62 C64 H64B 109.5
H64A C64 H64B 109.5
C62 C64 H64C 109.5
H64A C64 H64C 109.5
H64B C64 H64C 109.5
C66 C65 C70 121.4(8)
C66 C65 N8 120.2(8)
C70 C65 N8 118.3(9)
C65 C66 C67 118.3(9)
C65 C66 C74 123.1(8)
C67 C66 C74 118.6(10)
C68 C67 C66 120.1(11)
C68 C67 H67 120.0
C66 C67 H67 120.0
C69 C68 C67 121.9(10)
C69 C68 H68 119.0
C67 C68 H68 119.0
C68 C69 C70 121.6(10)
C68 C69 H69 119.2
C70 C69 H69 119.2
C69 C70 C65 116.7(10)
C69 C70 C71 123.5(9)
C65 C70 C71 119.8(8)
C70 C71 C72 113.2(9)
C70 C71 C73 111.4(9)
C72 C71 C73 110.2(10)
C70 C71 H71 107.2
C72 C71 H71 107.2
C73 C71 H71 107.2
C71 C72 H72A 109.5
C71 C72 H72B 109.5
H72A C72 H72B 109.5
C71 C72 H72C 109.5
H72A C72 H72C 109.5
H72B C72 H72C 109.5
C71 C73 H73A 109.5
C71 C73 H73B 109.5
H73A C73 H73B 109.5
C71 C73 H73C 109.5
H73A C73 H73C 109.5
H73B C73 H73C 109.5
C66 C74 C76 112.6(8)
C66 C74 C75 112.6(8)
C76 C74 C75 109.7(9)
C66 C74 H74 107.2
C76 C74 H74 107.2
C75 C74 H74 107.2
C74 C75 H75A 109.5
C74 C75 H75B 109.5
H75A C75 H75B 109.5
C74 C75 H75C 109.5
H75A C75 H75C 109.5
H75B C75 H75C 109.5
C74 C76 H76A 109.5
C74 C76 H76B 109.5
H76A C76 H76B 109.5
C74 C76 H76C 109.5
H76A C76 H76C 109.5
H76B C76 H76C 109.5
O1 C77 C78 107.0(11)
O1 C77 H77A 110.3
C78 C77 H77A 110.3
O1 C77 H77B 110.3
C78 C77 H77B 110.3
H77A C77 H77B 108.6
C79 C78 C77 107.6(14)
C79 C78 H78A 110.2
C77 C78 H78A 110.2
C79 C78 H78B 110.2
C77 C78 H78B 110.2
H78A C78 H78B 108.5
C78 C79 C80 111.4(14)
C78 C79 H79A 109.3
C80 C79 H79A 109.3
C78 C79 H79B 109.3
C80 C79 H79B 109.3
H79A C79 H79B 108.0
O1 C80 C79 105.3(11)
O1 C80 H80A 110.7
C79 C80 H80A 110.7
O1 C80 H80B 110.7
C79 C80 H80B 110.7
H80A C80 H80B 108.8
O1 C77' C78' 106.4(12)
O1 C77' H77C 110.4
C78' C77' H77C 110.4
O1 C77' H77D 110.4
C78' C77' H77D 110.4
H77C C77' H77D 108.6
C79' C78' C77' 110.0(14)
C79' C78' H78C 109.7
C77' C78' H78C 109.7
C79' C78' H78D 109.7
C77' C78' H78D 109.7
H78C C78' H78D 108.2
C78' C79' C80' 108.4(14)
C78' C79' H79C 110.0
C80' C79' H79C 110.0
C78' C79' H79D 110.0
C80' C79' H79D 110.0
H79C C79' H79D 108.4
O1 C80' C79' 108.0(12)
O1 C80' H80C 110.1
C79' C80' H80C 110.1
O1 C80' H80D 110.1
C79' C80' H80D 110.1
H80C C80' H80D 108.4
N4 Er1 N1 136.4(2)
N4 Er1 N5 109.0(2)
N1 Er1 N5 103.0(2)
N4 Er1 O1 85.7(2)
N1 Er1 O1 87.9(2)
N5 Er1 O1 140.72(19)
N4 Er1 N6 126.1(2)
N1 Er1 N6 96.0(2)
N5 Er1 N6 57.12(19)
O1 Er1 N6 84.54(19)
N4 Er1 C27 122.4(2)
N1 Er1 C27 99.7(2)
N5 Er1 C27 28.6(2)
O1 Er1 C27 112.9(2)
N6 Er1 C27 28.6(2)
N4 Er1 C15 56.6(2)
N1 Er1 C15 83.4(2)
N5 Er1 C15 114.8(2)
O1 Er1 C15 103.8(2)
N6 Er1 C15 171.6(2)
C27 Er1 C15 143.2(2)
N2 Er2 N3 116.4(2)
N2 Er2 N8 122.9(2)
N3 Er2 N8 120.6(2)
N2 Er2 N7 115.1(2)
N3 Er2 N7 95.2(2)
N8 Er2 N7 57.04(19)
N2 Er2 C3 78.3(3)
N3 Er2 C3 90.6(2)
N8 Er2 C3 104.2(2)
N7 Er2 C3 160.6(2)
N2 Er2 C52 125.2(2)
N3 Er2 C52 108.1(2)
N8 Er2 C52 29.1(2)
N7 Er2 C52 28.1(2)
C3 Er2 C52 132.8(2)
N2 Er2 C2 58.1(3)
N3 Er2 C2 82.3(2)
N8 Er2 C2 132.7(2)
N7 Er2 C2 169.7(2)
C3 Er2 C2 29.8(2)
C52 Er2 C2 161.7(2)
N2 Er2 C9 28.2(2)
N3 Er2 C9 98.9(2)
N8 Er2 C9 136.5(2)
N7 Er2 C9 142.1(2)
C3 Er2 C9 54.3(3)
C52 Er2 C9 151.4(2)
C2 Er2 C9 30.1(2)
C1 N1 C8 104.4(6)
C1 N1 Er1 117.3(5)
C8 N1 Er1 137.0(5)
C10 N2 C9 113.6(7)
C10 N2 Er2 137.4(5)
C9 N2 Er2 108.5(5)
C14 N3 C21 106.3(6)
C14 N3 Er2 129.7(5)
C21 N3 Er2 121.2(5)
C22 N4 C23 114.3(6)
C22 N4 Er1 109.3(5)
C23 N4 Er1 136.2(5)
C27 N5 C40 116.4(6)
C27 N5 Er1 91.8(5)
C40 N5 Er1 150.6(4)
C27 N6 C28 117.6(7)
C27 N6 Er1 91.3(4)
C28 N6 Er1 150.9(5)
C52 N7 C53 119.2(6)
C52 N7 Er2 89.6(4)
C53 N7 Er2 150.6(5)
C52 N8 C65 120.3(7)
C52 N8 Er2 92.6(5)
C65 N8 Er2 144.8(5)
C77' O1 C80 109.7(8)
C77' O1 C80' 107.2(9)
C80 O1 C80' 15.2(17)
C77' O1 C77 12.5(19)
C80 O1 C77 108.1(8)
C80' O1 C77 109.0(8)
C77' O1 Er1 120.8(6)
C80 O1 Er1 128.0(6)
C80' O1 Er1 131.9(6)
C77 O1 Er1 118.5(6)

loop_
_geom_bond_atom_site_label_1
_geom_bond_atom_site_label_2
_geom_bond_distance
C1 N1 1.370(10)
C1 C2 1.404(11)
C1 H1 0.9300
C2 C3 1.399(12)
C2 C9 1.493(12)
C2 Er2 2.733(8)
C3 C4 1.423(11)
C3 C8 1.439(12)
C3 Er2 2.712(7)
C4 C5 1.341(13)
C4 H4A 0.9300
C5 C6 1.395(13)
C5 H5 0.9300
C6 C7 1.382(12)
C6 H6 0.9300
C7 C8 1.379(12)
C7 H7 0.9300
C8 N1 1.387(9)
C9 N2 1.473(10)
C9 Er2 2.958(9)
C9 H9A 0.9700
C9 H9B 0.9700
C10 N2 1.464(11)
C10 C12 1.475(14)
C10 C11 1.508(16)
C10 C13 1.525(15)
C11 H11A 0.9600
C11 H11B 0.9600
C11 H11C 0.9600
C12 H12A 0.9600
C12 H12B 0.9600
C12 H12C 0.9600
C13 H13A 0.9600
C13 H13B 0.9600
C13 H13C 0.9600
C14 N3 1.357(10)
C14 C15 1.380(10)
C14 H14 0.9300
C15 C16 1.412(11)
C15 C22 1.504(11)
C15 Er1 2.794(7)
C16 C17 1.413(10)
C16 C21 1.436(11)
C17 C18 1.352(12)
C17 H17 0.9300
C18 C19 1.400(13)
C18 H18 0.9300
C19 C20 1.370(12)
C19 H19 0.9300
C20 C21 1.384(12)
C20 H20 0.9300
C21 N3 1.381(9)
C22 N4 1.460(10)
C22 H22A 0.9700
C22 H22B 0.9700
C23 N4 1.483(10)
C23 C26 1.517(13)
C23 C24 1.529(13)
C23 C25 1.536(13)
C24 H24A 0.9600
C24 H24B 0.9600
C24 H24C 0.9600
C25 H25A 0.9600
C25 H25B 0.9600
C25 H25C 0.9600
C26 H26A 0.9600
C26 H26B 0.9600
C26 H26C 0.9600
C27 N6 1.320(10)
C27 N5 1.320(9)
C27 Er1 2.758(8)
C27 H27 0.9300
C28 C29 1.383(13)
C28 C36 1.396(13)
C28 N6 1.441(10)
C29 C33 1.396(13)
C29 C30 1.529(14)
C30 C31 1.510(15)
C30 C32 1.503(16)
C30 H30 0.9800
C31 H31A 0.9600
C31 H31B 0.9600
C31 H31C 0.9600
C32 H32A 0.9600
C32 H32B 0.9600
C32 H32C 0.9600
C33 C34 1.364(15)
C33 H33 0.9300
C34 C35 1.311(14)
C34 H34 0.9300
C35 C36 1.415(13)
C35 H35 0.9300
C36 C37 1.499(14)
C37 C38 1.523(14)
C37 C39 1.558(14)
C37 H37 0.9800
C38 H38A 0.9600
C38 H38B 0.9600
C38 H38C 0.9600
C39 H39A 0.9600
C39 H39B 0.9600
C39 H39C 0.9600
C40 C45 1.377(12)
C40 C41 1.443(11)
C40 N5 1.448(9)
C41 C42 1.401(11)
C41 C49 1.504(12)
C42 C43 1.367(13)
C42 H42 0.9300
C43 C44 1.339(12)
C43 H43 0.9300
C44 C45 1.418(11)
C44 H44 0.9300
C45 C46 1.503(12)
C46 C47 1.521(12)
C46 C48 1.527(12)
C46 H46 0.9800
C47 H47A 0.9600
C47 H47B 0.9600
C47 H47C 0.9600
C48 H48A 0.9600
C48 H48B 0.9600
C48 H48C 0.9600
C49 C50 1.508(13)
C49 C51 1.534(13)
C49 H49 0.9800
C50 H50A 0.9600
C50 H50B 0.9600
C50 H50C 0.9600
C51 H51A 0.9600
C51 H51B 0.9600
C51 H51C 0.9600
C52 N7 1.285(9)
C52 N8 1.327(9)
C52 Er2 2.729(8)
C52 H52 0.9300
C53 C58 1.391(12)
C53 C54 1.409(11)
C53 N7 1.429(9)
C54 C55 1.392(12)
C54 C62 1.492(12)
C55 C56 1.363(13)
C55 H55 0.9300
C56 C57 1.371(13)
C56 H56 0.9300
C57 C58 1.391(11)
C57 H57 0.9300
C58 C59 1.521(12)
C59 C60 1.513(13)
C59 C61 1.520(11)
C59 H59 0.9800
C60 H60A 0.9600
C60 H60B 0.9600
C60 H60C 0.9600
C61 H61A 0.9600
C61 H61B 0.9600
C61 H61C 0.9600
C62 C63 1.540(13)
C62 C64 1.546(13)
C62 H62 0.9800
C63 H63A 0.9600
C63 H63B 0.9600
C63 H63C 0.9600
C64 H64A 0.9600
C64 H64B 0.9600
C64 H64C 0.9600
C65 C66 1.397(13)
C65 C70 1.422(13)
C65 N8 1.423(10)
C66 C67 1.405(12)
C66 C74 1.501(13)
C67 C68 1.372(14)
C67 H67 0.9300
C68 C69 1.339(15)
C68 H68 0.9300
C69 C70 1.409(13)
C69 H69 0.9300
C70 C71 1.500(14)
C71 C72 1.506(14)
C71 C73 1.505(15)
C71 H71 0.9800
C72 H72A 0.9600
C72 H72B 0.9600
C72 H72C 0.9600
C73 H73A 0.9600
C73 H73B 0.9600
C73 H73C 0.9600
C74 C76 1.521(14)
C74 C75 1.526(14)
C74 H74 0.9800
C75 H75A 0.9600
C75 H75B 0.9600
C75 H75C 0.9600
C76 H76A 0.9600
C76 H76B 0.9600
C76 H76C 0.9600
C77 O1 1.454(13)
C77 C78 1.478(17)
C77 H77A 0.9700
C77 H77B 0.9700
C78 C79 1.357(18)
C78 H78A 0.9700
C78 H78B 0.9700
C79 C80 1.468(18)
C79 H79A 0.9700
C79 H79B 0.9700
C80 O1 1.450(13)
C80 H80A 0.9700
C80 H80B 0.9700
C77' O1 1.442(14)
C77' C78' 1.478(18)
C77' H77C 0.9700
C77' H77D 0.9700
C78' C79' 1.363(19)
C78' H78C 0.9700
C78' H78D 0.9700
C79' C80' 1.459(18)
C79' H79C 0.9700
C79' H79D 0.9700
C80' O1 1.452(13)
C80' H80C 0.9700
C80' H80D 0.9700
Er1 N4 2.182(6)
Er1 N1 2.356(6)
Er1 N5 2.380(5)
Er1 O1 2.387(5)
Er1 N6 2.392(6)
Er2 N2 2.139(7)
Er2 N3 2.312(6)
Er2 N8 2.325(6)
Er2 N7 2.416(5)

loop_
_platon_squeeze_void_nr
_platon_squeeze_void_average_x
_platon_squeeze_void_average_y
_platon_squeeze_void_average_z
_platon_squeeze_void_volume
_platon_squeeze_void_count_electrons
_platon_squeeze_void_content
1 -0.012 0.000 0.000 432 63 ' '
2 -0.001 0.000 0.500 446 70 ' '
3 0.014 0.453 0.822 50 5 ' '
4 -0.015 0.547 0.178 51 6 ' '
5 0.176 0.621 0.974 7 1 ' '
6 0.823 0.379 0.025 7 0 ' '
